data_4316677
loop_
_publ_author_name
'Collin D. Morris'
'Mercouri G. Kanatzidis'

_publ_contact_author
;
      Prof. M. G. Kanatzidis
      Department of Chemistry
      2145 Sheridan Road
      Northwestern University
      Evanston, IL 60208-3113
      USA
;
_publ_contact_author_email m-kanatzidis@northwestern.edu
_publ_contact_author_fax 'Int + 847-491-5937'
_publ_contact_author_phone 'Int + 847-467-1541'
_publ_section_title
;
 Arsenic-Containing Chalcophosphate Molecular Anions
;
_journal_name_full 'Inorganic Chemistry'
_journal_page_first 9049
_journal_page_last 9054
_journal_paper_doi 10.1021/ic101461w
_journal_volume 49
_journal_year 2010
_chemical_formula_moiety 'As P3 Se9, 3(K)'
_chemical_formula_sum 'As2 K6 P6 Se18'
_chemical_formula_weight 1991.54
_chemical_name_systematic
; 
 ? 
;
_space_group_IT_number 14
_symmetry_cell_setting monoclinic
_symmetry_space_group_name_Hall '-P 2ybc'
_symmetry_space_group_name_H-M 'P 1 21/c 1'
_atom_sites_solution_primary direct
_atom_sites_solution_secondary difmap
_audit_creation_method SHELXL-97
_cell_angle_alpha 90.00
_cell_angle_beta 124.809(4)
_cell_angle_gamma 90.00
_cell_formula_units_Z 2
_cell_length_a 8.0898(5)
_cell_length_b 23.3142(18)
_cell_length_c 12.1919(7)
_cell_measurement_reflns_used 7042
_cell_measurement_temperature 100(2)
_cell_measurement_theta_max 29.41
_cell_measurement_theta_min 3.32
_cell_volume 1888.0(2)
_computing_cell_refinement 'STOE X-AREA'
_computing_data_collection 'STOE X-AREA'
_computing_data_reduction 'STOE X-RED'
_computing_structure_refinement 'SHELXL-97 (Sheldrick, 1997)'
_computing_structure_solution 'SHELXS-97 (Sheldrick, 1990)'
_diffrn_ambient_temperature 100(2)
_diffrn_detector_area_resol_mean 6.67
_diffrn_measured_fraction_theta_full 0.979
_diffrn_measured_fraction_theta_max 0.979
_diffrn_measurement_device_type 'STOE IPDS 2T'
_diffrn_measurement_method rotation
_diffrn_radiation_monochromator graphite
_diffrn_radiation_source 'fine-focus sealed tube'
_diffrn_radiation_type MoK\a
_diffrn_radiation_wavelength 0.71073
_diffrn_reflns_av_R_equivalents 0.0678
_diffrn_reflns_av_sigmaI/netI 0.0683
_diffrn_reflns_limit_h_max 11
_diffrn_reflns_limit_h_min -11
_diffrn_reflns_limit_k_max 31
_diffrn_reflns_limit_k_min -31
_diffrn_reflns_limit_l_max 16
_diffrn_reflns_limit_l_min -14
_diffrn_reflns_number 15753
_diffrn_reflns_theta_full 29.33
_diffrn_reflns_theta_max 29.33
_diffrn_reflns_theta_min 3.42
_exptl_absorpt_coefficient_mu 20.040
_exptl_absorpt_correction_T_max 0.5322
_exptl_absorpt_correction_T_min 0.2428
_exptl_absorpt_correction_type numerical
_exptl_crystal_colour orange
_exptl_crystal_density_diffrn 3.503
_exptl_crystal_density_method 'not measured'
_exptl_crystal_description block
_exptl_crystal_F_000 1764
_exptl_crystal_size_max 0.50
_exptl_crystal_size_mid 0.50
_exptl_crystal_size_min 0.20
_refine_diff_density_max 1.007
_refine_diff_density_min -1.229
_refine_diff_density_rms 0.194
_refine_ls_extinction_method none
_refine_ls_goodness_of_fit_ref 1.108
_refine_ls_matrix_type full
_refine_ls_number_parameters 145
_refine_ls_number_reflns 5057
_refine_ls_number_restraints 0
_refine_ls_restrained_S_all 1.108
_refine_ls_R_factor_all 0.1043
_refine_ls_R_factor_gt 0.0634
_refine_ls_shift/su_max 0.001
_refine_ls_shift/su_mean 0.000
_refine_ls_structure_factor_coef Fsqd
_refine_ls_weighting_details 'calc w=1/[\s^2^(Fo^2^)+(0.0257P)^2^+6.9657P] where P=(Fo^2^+2Fc^2^)/3'
_refine_ls_weighting_scheme calc
_refine_ls_wR_factor_gt 0.0874
_refine_ls_wR_factor_ref 0.0959
_reflns_number_gt 3537
_reflns_number_total 5057
_reflns_threshold_expression >2sigma(I)
_cod_data_source_file ic101461w_si_001_2.cif
_cod_data_source_block K6As2P6Se18
_cod_database_code 4316677

loop_
_symmetry_equiv_pos_as_xyz
'x, y, z'
'-x, y+1/2, -z+1/2'
'-x, -y, -z'
'x, -y-1/2, z-1/2'

loop_
_atom_site_label
_atom_site_type_symbol
_atom_site_fract_x
_atom_site_fract_y
_atom_site_fract_z
_atom_site_U_iso_or_equiv
_atom_site_adp_type
_atom_site_occupancy
_atom_site_symmetry_multiplicity
_atom_site_calc_flag
_atom_site_refinement_flags
_atom_site_disorder_assembly
_atom_site_disorder_group
As1 As 0.03926(15) 0.07655(4) 0.23091(9) 0.0366(2) Uani 1 1 d . . .
K1 K 0.1008(5) 0.33330(13) 0.2206(3) 0.0678(8) Uani 1 1 d . . .
K2 K 0.6278(4) 0.19071(11) 0.2467(2) 0.0481(6) Uani 1 1 d . . .
K3 K 0.6590(4) 0.47442(12) 0.2690(3) 0.0715(9) Uani 1 1 d . . .
P1 P 0.0567(3) 0.16571(9) 0.0283(2) 0.0237(4) Uani 1 1 d . . .
P3 P 0.1224(3) 0.52752(9) 0.0808(2) 0.0282(5) Uani 1 1 d . . .
P2 P 0.2680(3) 0.82602(9) 0.0480(2) 0.0250(4) Uani 1 1 d . . .
Se7 Se 0.05957(17) 0.10320(4) 0.42726(9) 0.0397(2) Uani 1 1 d . . .
Se2 Se 0.11635(15) 0.41572(4) 0.47665(10) 0.0410(2) Uani 1 1 d . . .
Se1 Se 0.14055(15) 0.25901(4) 0.47391(10) 0.0410(2) Uani 1 1 d . . .
Se3 Se 0.19395(12) 0.16789(4) 0.24963(8) 0.02971(19) Uani 1 1 d . . .
Se8 Se 0.24477(16) 0.48214(4) 0.26520(9) 0.0372(2) Uani 1 1 d . . .
Se9 Se 0.31242(16) 0.55981(5) 0.02599(12) 0.0518(3) Uani 1 1 d . . .
Se4 Se 0.55450(15) 0.33787(5) 0.24039(9) 0.0478(3) Uani 1 1 d . . .
Se5 Se 0.68135(15) 0.25203(4) 0.02046(11) 0.0408(2) Uani 1 1 d . . .
Se6 Se 0.69541(13) 0.09611(4) 0.05037(8) 0.02873(19) Uani 1 1 d . . .

loop_
_atom_site_aniso_label
_atom_site_aniso_U_11
_atom_site_aniso_U_22
_atom_site_aniso_U_33
_atom_site_aniso_U_23
_atom_site_aniso_U_13
_atom_site_aniso_U_12
As1 0.0444(5) 0.0331(5) 0.0278(5) 0.0031(4) 0.0179(4) 0.0085(4)
K1 0.090(2) 0.0702(18) 0.0537(15) -0.0103(14) 0.0472(15) -0.0286(16)
K2 0.0539(14) 0.0518(14) 0.0486(13) -0.0031(11) 0.0352(12) 0.0087(11)
K3 0.0492(14) 0.0548(16) 0.096(2) 0.0318(16) 0.0325(15) 0.0071(12)
P1 0.0239(9) 0.0261(11) 0.0243(10) -0.0004(9) 0.0156(9) -0.0033(8)
P3 0.0405(12) 0.0221(10) 0.0209(10) 0.0000(9) 0.0170(10) 0.0003(9)
P2 0.0221(9) 0.0278(11) 0.0208(10) 0.0051(9) 0.0097(8) -0.0013(8)
Se7 0.0687(6) 0.0265(4) 0.0254(5) -0.0055(4) 0.0276(5) -0.0166(5)
Se2 0.0476(6) 0.0359(5) 0.0479(6) 0.0065(5) 0.0322(5) -0.0055(4)
Se1 0.0458(5) 0.0363(5) 0.0489(6) -0.0013(5) 0.0317(5) 0.0139(4)
Se3 0.0259(4) 0.0384(5) 0.0220(4) -0.0045(4) 0.0121(3) -0.0059(4)
Se8 0.0574(6) 0.0256(4) 0.0216(4) 0.0053(4) 0.0185(4) 0.0112(4)
Se9 0.0470(6) 0.0571(7) 0.0563(7) 0.0153(6) 0.0325(6) -0.0024(5)
Se4 0.0482(6) 0.0488(6) 0.0216(4) -0.0081(5) 0.0051(4) 0.0117(5)
Se5 0.0447(5) 0.0346(5) 0.0546(6) 0.0077(5) 0.0352(5) 0.0118(4)
Se6 0.0295(4) 0.0296(4) 0.0247(4) 0.0031(4) 0.0140(4) -0.0075(4)

loop_
_atom_type_symbol
_atom_type_description
_atom_type_scat_dispersion_real
_atom_type_scat_dispersion_imag
_atom_type_scat_source
P P 0.1023 0.0942 'International Tables Vol C Tables 4.2.6.8 and 6.1.1.4'
K K 0.2009 0.2494 'International Tables Vol C Tables 4.2.6.8 and 6.1.1.4'
As As 0.0499 2.0058 'International Tables Vol C Tables 4.2.6.8 and 6.1.1.4'
Se Se -0.0929 2.2259 'International Tables Vol C Tables 4.2.6.8 and 6.1.1.4'

loop_
_geom_angle_atom_site_label_1
_geom_angle_atom_site_label_2
_geom_angle_atom_site_label_3
_geom_angle
_geom_angle_site_symmetry_1
_geom_angle_site_symmetry_3
_geom_angle_publ_flag
Se7 As1 Se6 104.46(5) . 1_455 ?
Se7 As1 Se3 86.58(4) . . ?
Se6 As1 Se3 100.68(4) 1_455 . ?
Se7 As1 K3 122.83(7) . 2_645 ?
Se6 As1 K3 125.86(6) 1_455 2_645 ?
Se3 As1 K3 106.48(6) . 2_645 ?
Se1 K1 Se5 84.62(6) . 1_455 ?
Se1 K1 Se4 113.43(9) . . ?
Se5 K1 Se4 129.45(9) 1_455 . ?
Se1 K1 Se8 120.02(8) . . ?
Se5 K1 Se8 138.43(10) 1_455 . ?
Se4 K1 Se8 74.17(6) . . ?
Se1 K1 Se2 62.99(5) . . ?
Se5 K1 Se2 116.42(8) 1_455 . ?
Se4 K1 Se2 113.74(8) . . ?
Se8 K1 Se2 60.50(5) . . ?
Se1 K1 Se7 172.82(10) . 4_565 ?
Se5 K1 Se7 91.53(7) 1_455 4_565 ?
Se4 K1 Se7 64.67(5) . 4_565 ?
Se8 K1 Se7 66.66(5) . 4_565 ?
Se2 K1 Se7 124.20(9) . 4_565 ?
Se1 K1 Se1 114.72(9) . 4_565 ?
Se5 K1 Se1 67.88(5) 1_455 4_565 ?
Se4 K1 Se1 61.65(5) . 4_565 ?
Se8 K1 Se1 119.42(7) . 4_565 ?
Se2 K1 Se1 174.15(10) . 4_565 ?
Se7 K1 Se1 58.13(4) 4_565 4_565 ?
Se1 K1 Se9 128.89(9) . 3_565 ?
Se5 K1 Se9 74.69(6) 1_455 3_565 ?
Se4 K1 Se9 115.85(7) . 3_565 ?
Se8 K1 Se9 63.76(6) . 3_565 ?
Se2 K1 Se9 85.25(7) . 3_565 ?
Se7 K1 Se9 55.28(5) 4_565 3_565 ?
Se1 K1 Se9 99.96(7) 4_565 3_565 ?
Se1 K1 Se3 60.03(5) . . ?
Se5 K1 Se3 65.01(5) 1_455 . ?
Se4 K1 Se3 83.37(7) . . ?
Se8 K1 Se3 155.28(9) . . ?
Se2 K1 Se3 122.56(7) . . ?
Se7 K1 Se3 112.83(7) 4_565 . ?
Se1 K1 Se3 54.71(5) 4_565 . ?
Se9 K1 Se3 138.00(8) 3_565 . ?
Se1 K1 K2 129.18(8) . 4_465 ?
Se5 K1 K2 44.77(5) 1_455 4_465 ?
Se4 K1 K2 99.69(6) . 4_465 ?
Se8 K1 K2 105.10(7) . 4_465 ?
Se2 K1 K2 135.50(9) . 4_465 ?
Se7 K1 K2 46.76(4) 4_565 4_465 ?
Se1 K1 K2 50.30(5) 4_565 4_465 ?
Se9 K1 K2 53.03(5) 3_565 4_465 ?
Se3 K1 K2 88.50(6) . 4_465 ?
Se5 K2 Se5 129.81(8) . 4_566 ?
Se5 K2 Se4 70.17(5) . . ?
Se5 K2 Se4 63.69(5) 4_566 . ?
Se5 K2 Se6 64.13(4) . . ?
Se5 K2 Se6 159.32(8) 4_566 . ?
Se4 K2 Se6 133.98(7) . . ?
Se5 K2 Se7 102.32(6) . 1_655 ?
Se5 K2 Se7 95.11(6) 4_566 1_655 ?
Se4 K2 Se7 132.91(8) . 1_655 ?
Se6 K2 Se7 65.09(4) . 1_655 ?
Se5 K2 Se3 131.48(8) . . ?
Se5 K2 Se3 67.80(4) 4_566 . ?
Se4 K2 Se3 89.49(5) . . ?
Se6 K2 Se3 116.66(7) . . ?
Se7 K2 Se3 122.46(7) 1_655 . ?
Se5 K2 Se1 71.86(5) . 4_565 ?
Se5 K2 Se1 103.80(6) 4_566 4_565 ?
Se4 K2 Se1 64.90(5) . 4_565 ?
Se6 K2 Se1 95.10(6) . 4_565 ?
Se7 K2 Se1 159.33(8) 1_655 4_565 ?
Se3 K2 Se1 59.64(4) . 4_565 ?
Se5 K2 Se1 79.62(6) . 1_655 ?
Se5 K2 Se1 69.03(5) 4_566 1_655 ?
Se4 K2 Se1 72.69(5) . 1_655 ?
Se6 K2 Se1 103.34(6) . 1_655 ?
Se7 K2 Se1 60.31(4) 1_655 1_655 ?
Se3 K2 Se1 136.81(7) . 1_655 ?
Se1 K2 Se1 134.69(7) 4_565 1_655 ?
Se5 K2 P2 95.94(7) . 2_645 ?
Se5 K2 P2 33.90(4) 4_566 2_645 ?
Se4 K2 P2 33.71(4) . 2_645 ?
Se6 K2 P2 154.62(8) . 2_645 ?
Se7 K2 P2 107.46(7) 1_655 2_645 ?
Se3 K2 P2 88.11(6) . 2_645 ?
Se1 K2 P2 93.00(6) 4_565 2_645 ?
Se1 K2 P2 55.34(5) 1_655 2_645 ?
Se5 K2 P1 99.43(7) . . ?
Se5 K2 P1 99.79(6) 4_566 . ?
Se4 K2 P1 90.69(6) . . ?
Se6 K2 P1 91.48(6) . . ?
Se7 K2 P1 135.76(8) 1_655 . ?
Se3 K2 P1 35.26(4) . . ?
Se1 K2 P1 32.90(4) 4_565 . ?
Se1 K2 P1 162.74(8) 1_655 . ?
P2 K2 P1 108.00(7) 2_645 . ?
Se5 K2 K1 130.67(8) . 4_666 ?
Se5 K2 K1 45.14(5) 4_566 4_666 ?
Se4 K2 K1 98.64(6) . 4_666 ?
Se6 K2 K1 114.74(7) . 4_666 ?
Se7 K2 K1 49.98(5) 1_655 4_666 ?
Se3 K2 K1 94.77(6) . 4_666 ?
Se1 K2 K1 147.95(7) 4_565 4_666 ?
Se1 K2 K1 51.74(5) 1_655 4_666 ?
P2 K2 K1 65.22(6) 2_645 4_666 ?
P1 K2 K1 129.30(7) . 4_666 ?
Se4 K3 Se8 81.59(6) . . ?
Se4 K3 Se9 116.92(9) . . ?
Se8 K3 Se9 68.05(5) . . ?
Se4 K3 Se2 77.85(6) . 1_655 ?
Se8 K3 Se2 134.37(10) . 1_655 ?
Se9 K3 Se2 156.78(10) . 1_655 ?
Se4 K3 As1 145.46(10) . 2_655 ?
Se8 K3 As1 132.60(9) . 2_655 ?
Se9 K3 As1 79.76(6) . 2_655 ?
Se2 K3 As1 78.69(6) 1_655 2_655 ?
Se4 K3 Se2 139.16(10) . 3_666 ?
Se8 K3 Se2 89.00(8) . 3_666 ?
Se9 K3 Se2 95.46(8) . 3_666 ?
Se2 K3 Se2 81.02(7) 1_655 3_666 ?
As1 K3 Se2 59.69(5) 2_655 3_666 ?
Se4 K3 Se6 62.54(5) . 4_566 ?
Se8 K3 Se6 65.12(6) . 4_566 ?
Se9 K3 Se6 132.66(9) . 4_566 ?
Se2 K3 Se6 69.25(6) 1_655 4_566 ?
As1 K3 Se6 129.69(10) 2_655 4_566 ?
Se2 K3 Se6 77.41(7) 3_666 4_566 ?
Se4 K3 P3 96.72(7) . . ?
Se8 K3 P3 34.45(4) . . ?
Se9 K3 P3 34.19(4) . . ?
Se2 K3 P3 168.80(10) 1_655 . ?
As1 K3 P3 110.23(8) 2_655 . ?
Se2 K3 P3 97.45(8) 3_666 . ?
Se6 K3 P3 99.56(8) 4_566 . ?
Se4 K3 Se9 81.18(8) . 3_665 ?
Se8 K3 Se9 126.87(9) . 3_665 ?
Se9 K3 Se9 76.13(7) . 3_665 ?
Se2 K3 Se9 89.54(7) 1_655 3_665 ?
As1 K3 Se9 73.63(6) 2_655 3_665 ?
Se2 K3 Se9 133.30(8) 3_666 3_665 ?
Se6 K3 Se9 140.62(9) 4_566 3_665 ?
P3 K3 Se9 99.38(8) . 3_665 ?
Se1 P1 Se2 118.46(10) 4_565 4_565 ?
Se1 P1 P2 107.93(11) 4_565 3_565 ?
Se2 P1 P2 111.24(11) 4_565 3_565 ?
Se1 P1 Se3 109.16(10) 4_565 . ?
Se2 P1 Se3 109.38(10) 4_565 . ?
P2 P1 Se3 98.87(9) 3_565 . ?
Se1 P1 K2 67.53(7) 4_565 . ?
Se2 P1 K2 87.40(7) 4_565 . ?
P2 P1 K2 159.59(11) 3_565 . ?
Se3 P1 K2 65.88(6) . . ?
Se9 P3 Se8 121.18(12) . . ?
Se9 P3 P3 111.15(14) . 3_565 ?
Se8 P3 P3 106.68(14) . 3_565 ?
Se9 P3 Se7 106.16(10) . 2 ?
Se8 P3 Se7 109.22(10) . 2 ?
P3 P3 Se7 100.51(14) 3_565 2 ?
Se9 P3 K3 61.44(8) . . ?
Se8 P3 K3 61.29(8) . . ?
P3 P3 K3 118.68(14) 3_565 . ?
Se7 P3 K3 140.81(10) 2 . ?
Se4 P2 Se5 115.79(10) 2_655 3_665 ?
Se4 P2 P1 108.11(11) 2_655 3_565 ?
Se5 P2 P1 110.63(11) 3_665 3_565 ?
Se4 P2 Se6 109.38(10) 2_655 3_665 ?
Se5 P2 Se6 111.11(10) 3_665 3_665 ?
P1 P2 Se6 100.74(10) 3_565 3_665 ?
Se4 P2 K2 64.51(7) 2_655 2_655 ?
Se5 P2 K2 62.07(7) 3_665 2_655 ?
P1 P2 K2 96.40(9) 3_565 2_655 ?
Se6 P2 K2 162.87(9) 3_665 2_655 ?
P3 Se7 As1 94.75(7) 2_545 . ?
P3 Se7 K2 92.07(8) 2_545 1_455 ?
As1 Se7 K2 92.75(5) . 1_455 ?
P3 Se7 K1 92.94(8) 2_545 4_566 ?
As1 Se7 K1 171.47(6) . 4_566 ?
K2 Se7 K1 83.26(6) 1_455 4_566 ?
P1 Se2 K3 104.30(8) 4_566 1_455 ?
P1 Se2 K1 83.08(7) 4_566 . ?
K3 Se2 K1 94.90(9) 1_455 . ?
P1 Se2 K3 117.64(8) 4_566 3_666 ?
K3 Se2 K3 98.99(7) 1_455 3_666 ?
K1 Se2 K3 150.81(7) . 3_666 ?
P1 Se1 K1 88.90(8) 4_566 . ?
P1 Se1 K2 79.57(7) 4_566 4_566 ?
K1 Se1 K2 99.17(6) . 4_566 ?
P1 Se1 K2 99.48(7) 4_566 1_455 ?
K1 Se1 K2 93.08(7) . 1_455 ?
K2 Se1 K2 167.67(7) 4_566 1_455 ?
P1 Se1 K1 91.96(8) 4_566 4_566 ?
K1 Se1 K1 171.02(10) . 4_566 ?
K2 Se1 K1 89.77(6) 4_566 4_566 ?
K2 Se1 K1 77.96(6) 1_455 4_566 ?
P1 Se3 As1 89.57(6) . . ?
P1 Se3 K2 78.86(6) . . ?
As1 Se3 K2 126.17(5) . . ?
P1 Se3 K1 88.64(7) . . ?
As1 Se3 K1 143.08(6) . . ?
K2 Se3 K1 89.54(6) . . ?
P3 Se8 K3 84.26(8) . . ?
P3 Se8 K1 113.61(8) . . ?
K3 Se8 K1 100.74(7) . . ?
P3 Se9 K3 84.37(8) . . ?
P3 Se9 K3 131.56(8) . 3_665 ?
K3 Se9 K3 103.87(7) . 3_665 ?
P3 Se9 K1 90.77(8) . 3_565 ?
K3 Se9 K1 172.30(8) . 3_565 ?
K3 Se9 K1 83.83(6) 3_665 3_565 ?
P2 Se4 K3 92.44(9) 2_645 . ?
P2 Se4 K2 81.78(8) 2_645 . ?
K3 Se4 K2 158.58(7) . . ?
P2 Se4 K1 91.97(8) 2_645 . ?
K3 Se4 K1 103.42(8) . . ?
K2 Se4 K1 97.41(7) . . ?
P2 Se5 K2 95.86(7) 3_665 . ?
P2 Se5 K2 84.03(8) 3_665 4_565 ?
K2 Se5 K2 167.69(9) . 4_565 ?
P2 Se5 K1 114.76(8) 3_665 1_655 ?
K2 Se5 K1 101.05(7) . 1_655 ?
K2 Se5 K1 90.09(6) 4_565 1_655 ?
P2 Se6 As1 101.65(6) 3_665 1_655 ?
P2 Se6 K2 88.63(7) 3_665 . ?
As1 Se6 K2 92.52(5) 1_655 . ?
P2 Se6 K3 80.23(8) 3_665 4_565 ?
As1 Se6 K3 101.80(6) 1_655 4_565 ?
K2 Se6 K3 163.34(7) . 4_565 ?

loop_
_geom_bond_atom_site_label_1
_geom_bond_atom_site_label_2
_geom_bond_distance
_geom_bond_site_symmetry_2
_geom_bond_publ_flag
As1 Se7 2.3863(13) . ?
As1 Se6 2.4084(13) 1_455 ?
As1 Se3 2.4139(14) . ?
K1 Se1 3.392(3) . ?
K1 Se5 3.407(3) 1_455 ?
K1 Se4 3.540(3) . ?
K1 Se8 3.602(3) . ?
K1 Se2 3.606(3) . ?
K1 Se7 3.706(3) 4_565 ?
K1 Se1 3.859(3) 4_565 ?
K1 Se9 3.866(4) 3_565 ?
K1 Se3 3.907(3) . ?
K2 Se5 3.347(3) . ?
K2 Se5 3.385(2) 4_566 ?
K2 Se4 3.475(3) . ?
K2 Se6 3.520(2) . ?
K2 Se7 3.526(3) 1_655 ?
K2 Se3 3.570(2) . ?
K2 Se1 3.606(3) 4_565 ?
K2 Se1 3.781(3) 1_655 ?
K3 Se4 3.261(3) . ?
K3 Se8 3.330(3) . ?
K3 Se9 3.334(3) . ?
K3 Se2 3.358(3) 1_655 ?
K3 Se2 3.612(4) 3_666 ?
K3 Se6 3.662(3) 4_566 ?
K3 Se9 3.817(4) 3_665 ?
P1 Se1 2.120(2) 4_565 ?
P1 Se2 2.140(2) 4_565 ?
P1 P2 2.239(3) 3_565 ?
P1 Se3 2.258(2) . ?
P3 Se9 2.133(2) . ?
P3 Se8 2.148(2) . ?
P3 P3 2.235(4) 3_565 ?
P3 Se7 2.264(2) 2 ?
P2 Se4 2.137(2) 2_655 ?
P2 Se5 2.137(2) 3_665 ?
P2 P1 2.239(3) 3_565 ?
P2 Se6 2.286(2) 3_665 ?
Se7 P3 2.264(2) 2_545 ?
Se7 K2 3.526(3) 1_455 ?
Se7 K1 3.706(3) 4_566 ?
Se2 P1 2.140(2) 4_566 ?
Se2 K3 3.358(3) 1_455 ?
Se2 K3 3.612(4) 3_666 ?
Se1 P1 2.120(2) 4_566 ?
Se1 K2 3.606(3) 4_566 ?
Se1 K2 3.781(3) 1_455 ?
Se1 K1 3.859(3) 4_566 ?
Se9 K3 3.817(4) 3_665 ?
Se9 K1 3.866(4) 3_565 ?
Se4 P2 2.137(2) 2_645 ?
Se5 P2 2.137(2) 3_665 ?
Se5 K2 3.385(2) 4_565 ?
Se5 K1 3.407(3) 1_655 ?
Se6 P2 2.286(2) 3_665 ?
Se6 As1 2.4084(13) 1_655 ?
Se6 K3 3.662(3) 4_565 ?
